data_4002464
loop_
_publ_author_name
'Clarke, S.J.'
'Hardstone, K.A.'
'Rosseinsky, M.J.'
'Michie, C.W.'

_publ_section_title
;
 High-temperature synthesis and structures of perovskite and n = 1
 Ruddlesden-Popper tantalum oxynitrides
;
_journal_name_full 'Chemistry of Materials (1,1989-)'
_journal_page_first 2664
_journal_page_last 2669
_journal_volume 14
_journal_year 2002
_chemical_formula_sum 'N O2 Sr Ta'
_chemical_name_systematic 'Sr (Ta O2 N)'
_space_group_IT_number 140
_symmetry_space_group_name_Hall '-I 4 2c'
_symmetry_space_group_name_H-M 'I 4/m c m'
_cell_angle_alpha 90
_cell_angle_beta 90
_cell_angle_gamma 90
_cell_formula_units_Z 4
_cell_length_a 5.69411
_cell_length_b 5.69411
_cell_length_c 8.0658
_cell_volume 261.517
_citation_journal_id_ASTM CMATEX
_cod_data_source_file Clarke_CMATEX_2002_671.cif
_cod_data_source_block N1O2Sr1Ta1
_cod_original_cell_volume 261.5165
_cod_original_formula_sum 'N1 O2 Sr1 Ta1'
_cod_database_code 4002464

loop_
_symmetry_equiv_pos_as_xyz
x,y,z
-y,x,z
-x,-y,z
y,-x,z
x,-y,-z+1/2
y,x,-z+1/2
-x,y,-z+1/2
-y,-x,-z+1/2
-x,-y,-z
y,-x,-z
x,y,-z
-y,x,-z
-x,y,z-1/2
-y,-x,z-1/2
x,-y,z-1/2
y,x,z-1/2
x+1/2,y+1/2,z+1/2
-y+1/2,x+1/2,z+1/2
-x+1/2,-y+1/2,z+1/2
y+1/2,-x+1/2,z+1/2
x+1/2,-y+1/2,-z+1
y+1/2,x+1/2,-z+1
-x+1/2,y+1/2,-z+1
-y+1/2,-x+1/2,-z+1
-x+1/2,-y+1/2,-z+1/2
y+1/2,-x+1/2,-z+1/2
x+1/2,y+1/2,-z+1/2
-y+1/2,x+1/2,-z+1/2
-x+1/2,y+1/2,z
-y+1/2,-x+1/2,z
x+1/2,-y+1/2,z
y+1/2,x+1/2,z

loop_
_atom_site_label
_atom_site_type_symbol
_atom_site_fract_x
_atom_site_fract_y
_atom_site_fract_z
_atom_site_occupancy
_atom_site_U_iso_or_equiv
Ta1 Ta+5 0.5 0.5 0 1 0.0
N1 N-3 0 0 0.25 0.46 0.0
O1 O-2 0 0 0.25 0.54 0.0
N2 N-3 0.76804 0.26804 0 0.27 0.0
Sr1 Sr+2 0 0.5 0.25 1 0.0
O2 O-2 0.76804 0.26804 0 0.73 0.0
